data_7247004
loop_
_publ_author_name
'Kanagavel, Manimurugan'
'Nechipadappu, Sunil Kumar'

_publ_section_title
;
 Trimorphic forms of 5-fluorocytosine--gentisic acid with enhanced
 hydration stability
;
_journal_issue 29
_journal_name_full CrystEngComm
_journal_page_first 4199
_journal_page_last 4212
_journal_paper_doi 10.1039/D3CE00450C
_journal_volume 25
_journal_year 2023
_chemical_formula_moiety 'C7 H5 O4 1+, C4 H5 F N3 O 1-'
_chemical_formula_sum 'C11 H10 F N3 O5'
_chemical_formula_weight 283.22
_chemical_name_common 'FLUCYTOSINE-GENTISATE form III'
_chemical_name_systematic 'FLUCYTOSINE-GENTISATE form III'
_space_group_crystal_system monoclinic
_space_group_IT_number 14
_space_group_name_Hall '-P 2yn'
_space_group_name_H-M_alt 'P 1 21/n 1'
_atom_sites_solution_hydrogens mixed
_audit_creation_method SHELXL-2018/3
_audit_update_record
;
2023-04-13 deposited with the CCDC.	2023-06-27 downloaded from the CCDC.
;
_cell_angle_alpha 90
_cell_angle_beta 110.761(2)
_cell_angle_gamma 90
_cell_formula_units_Z 4
_cell_length_a 10.3556(4)
_cell_length_b 8.6408(3)
_cell_length_c 14.1363(6)
_cell_measurement_reflns_used 6676
_cell_measurement_temperature 294(2)
_cell_measurement_theta_max 30.44
_cell_measurement_theta_min 2.82
_cell_volume 1182.79(8)
_computing_cell_refinement '<i>SAINT</i> (Bruker, 2016)'
_computing_data_collection '<i>APEX3</i> (Bruker, 2016)'
_computing_data_reduction 'Bruker SAINT'
_computing_molecular_graphics 'Bruker SHELXTL'
_computing_publication_material 'Bruker SHELXTL'
_computing_structure_refinement '<i>SHELXL2014</i> (Sheldrick, 2015)'
_computing_structure_solution '<i>SHELXT</i> (Sheldrick, 2015)'
_diffrn_ambient_temperature 294(2)
_diffrn_measured_fraction_theta_full 0.990
_diffrn_measured_fraction_theta_max 0.994
_diffrn_measurement_device_type 'Bruker D8 QUEST PHOTON-III'
_diffrn_measurement_method '\w and \f'
_diffrn_radiation_type MoK\a
_diffrn_radiation_wavelength 0.71073
_diffrn_reflns_av_R_equivalents 0.0288
_diffrn_reflns_av_unetI/netI 0.0287
_diffrn_reflns_Laue_measured_fraction_full 0.990
_diffrn_reflns_Laue_measured_fraction_max 0.994
_diffrn_reflns_limit_h_max 14
_diffrn_reflns_limit_h_min -14
_diffrn_reflns_limit_k_max 12
_diffrn_reflns_limit_k_min -10
_diffrn_reflns_limit_l_max 20
_diffrn_reflns_limit_l_min -20
_diffrn_reflns_number 14116
_diffrn_reflns_point_group_measured_fraction_full 0.990
_diffrn_reflns_point_group_measured_fraction_max 0.994
_diffrn_reflns_theta_full 25.242
_diffrn_reflns_theta_max 30.483
_diffrn_reflns_theta_min 2.816
_exptl_absorpt_coefficient_mu 0.137
_exptl_absorpt_correction_T_max 0.7461
_exptl_absorpt_correction_T_min 0.6671
_exptl_absorpt_correction_type multi-scan
_exptl_absorpt_process_details
;
 SADABS 2016/2: Krause, L., Herbst-Irmer, R., Sheldrick G.M. & Stalke D.,
 J. Appl. Cryst. 48 (2015) 3-10
;
_exptl_crystal_colour 'pale yellow'
_exptl_crystal_density_diffrn 1.590
_exptl_crystal_description block
_exptl_crystal_F_000 584
_exptl_crystal_recrystallization_method 'Re-crystallisation from solvent: ETHANOL-WATER'
_exptl_crystal_size_max 0.200
_exptl_crystal_size_mid 0.180
_exptl_crystal_size_min 0.160
_refine_diff_density_max 0.299
_refine_diff_density_min -0.260
_refine_diff_density_rms 0.043
_refine_ls_extinction_method none
_refine_ls_goodness_of_fit_ref 1.048
_refine_ls_hydrogen_treatment mixed
_refine_ls_matrix_type full
_refine_ls_number_parameters 205
_refine_ls_number_reflns 3584
_refine_ls_number_restraints 0
_refine_ls_restrained_S_all 1.048
_refine_ls_R_factor_all 0.0599
_refine_ls_R_factor_gt 0.0438
_refine_ls_shift/su_max 0.001
_refine_ls_shift/su_mean 0.000
_refine_ls_structure_factor_coef Fsqd
_refine_ls_weighting_details 'w=1/[\s^2^(Fo^2^)+(0.0662P)^2^+0.2123P] where P=(Fo^2^+2Fc^2^)/3'
_refine_ls_weighting_scheme calc
_refine_ls_wR_factor_gt 0.1177
_refine_ls_wR_factor_ref 0.1316
_reflns_Friedel_coverage 0.000
_reflns_number_gt 2682
_reflns_number_total 3584
_reflns_threshold_expression 'I > 2\s(I)'
_cod_data_source_file d3ce00450c2.cif
_cod_data_source_block 5FC-GEA_FIII
_cod_depositor_comments 'Adding full bibliography for 7247002--7247004.cif.'
_cod_original_sg_symbol_H-M 'P 21/n'
_cod_database_code 7247004
_shelx_shelxl_version_number 2018/3
_shelx_space_group_comment
;
The symmetry employed for this shelxl refinement is uniquely defined
by the following loop, which should always be used as a source of
symmetry information in preference to the above space-group names.
They are only intended as comments.
;
_shelx_estimated_absorpt_t_min 0.973
_shelx_estimated_absorpt_t_max 0.978

loop_
_space_group_symop_operation_xyz
'x, y, z'
'-x+1/2, y+1/2, -z+1/2'
'-x, -y, -z'
'x-1/2, -y-1/2, z-1/2'

loop_
_atom_site_label
_atom_site_type_symbol
_atom_site_fract_x
_atom_site_fract_y
_atom_site_fract_z
_atom_site_U_iso_or_equiv
_atom_site_adp_type
_atom_site_occupancy
_atom_site_site_symmetry_order
_atom_site_calc_flag
_atom_site_refinement_flags_posn
_atom_site_refinement_flags_adp
_atom_site_refinement_flags_occupancy
_atom_site_disorder_assembly
_atom_site_disorder_group
C1 C 0.18829(12) 0.26843(14) 0.71381(8) 0.0341(2) Uani 1 1 d . . . . .
C2 C -0.01008(13) 0.10282(15) 0.66294(9) 0.0385(3) Uani 1 1 d . . . . .
H2 H -0.063472 0.029479 0.680391 0.046 Uiso 1 1 calc R U . . .
C3 C -0.04401(12) 0.14808(14) 0.56689(9) 0.0347(3) Uani 1 1 d . . . . .
C4 C 0.03670(10) 0.25945(13) 0.53859(8) 0.0286(2) Uani 1 1 d . . . . .
F1 F -0.15448(8) 0.09326(11) 0.49182(6) 0.0539(3) Uani 1 1 d . . . . .
N1 N 0.10324(11) 0.16465(13) 0.73531(8) 0.0386(2) Uani 1 1 d . . . . .
H1N H 0.1321(19) 0.133(2) 0.8018(14) 0.064(5) Uiso 1 1 d . . . . .
N2 N 0.14862(9) 0.31468(12) 0.61392(7) 0.0314(2) Uani 1 1 d . . . . .
H2N H 0.2086(17) 0.390(2) 0.6001(12) 0.053(4) Uiso 1 1 d . . . . .
N3 N 0.00688(10) 0.30727(13) 0.44597(7) 0.0359(2) Uani 1 1 d . . . . .
H3N H 0.0640(16) 0.3785(19) 0.4327(11) 0.043(4) Uiso 1 1 d . . . . .
H4N H -0.0657(19) 0.270(2) 0.3964(13) 0.058(5) Uiso 1 1 d . . . . .
O1 O 0.29330(10) 0.32000(13) 0.77735(7) 0.0509(3) Uani 1 1 d . . . . .
C5 C 0.28595(11) 0.57043(13) 0.48365(8) 0.0309(2) Uani 1 1 d . . . . .
C6 C 0.38540(11) 0.67332(13) 0.45915(8) 0.0295(2) Uani 1 1 d . . . . .
C7 C 0.35879(13) 0.72276(16) 0.35970(8) 0.0373(3) Uani 1 1 d . . . . .
C8 C 0.45243(14) 0.81917(17) 0.33811(9) 0.0436(3) Uani 1 1 d . . . . .
H8 H 0.434501 0.851925 0.272006 0.052 Uiso 1 1 calc R U . . .
C9 C 0.57148(13) 0.86645(16) 0.41390(10) 0.0401(3) Uani 1 1 d . . . . .
H9 H 0.633115 0.931435 0.398804 0.048 Uiso 1 1 calc R U . . .
C10 C 0.59981(12) 0.81724(14) 0.51303(9) 0.0344(3) Uani 1 1 d . . . . .
C11 C 0.50684(11) 0.72161(13) 0.53487(8) 0.0312(2) Uani 1 1 d . . . . .
H11 H 0.525616 0.689007 0.601110 0.037 Uiso 1 1 calc R U . . .
O2 O 0.30730(9) 0.53463(10) 0.57445(6) 0.0361(2) Uani 1 1 d . . . . .
O3 O 0.18103(9) 0.52258(12) 0.41056(6) 0.0428(2) Uani 1 1 d . . . . .
O4 O 0.24131(12) 0.67942(15) 0.28210(7) 0.0589(3) Uani 1 1 d . . . . .
H4O H 0.195(3) 0.611(3) 0.3152(19) 0.105(8) Uiso 1 1 d . . . . .
O5 O 0.72089(10) 0.86408(13) 0.58500(8) 0.0511(3) Uani 1 1 d . . . . .
H5O H 0.721(2) 0.842(2) 0.6447(17) 0.078(6) Uiso 1 1 d . . . . .

loop_
_atom_site_aniso_label
_atom_site_aniso_U_11
_atom_site_aniso_U_22
_atom_site_aniso_U_33
_atom_site_aniso_U_23
_atom_site_aniso_U_13
_atom_site_aniso_U_12
C1 0.0320(5) 0.0413(6) 0.0240(5) 0.0042(4) 0.0037(4) 0.0016(4)
C2 0.0394(6) 0.0407(6) 0.0355(6) 0.0065(5) 0.0136(5) -0.0062(5)
C3 0.0307(5) 0.0394(6) 0.0307(5) 0.0004(5) 0.0067(4) -0.0067(4)
C4 0.0252(4) 0.0340(5) 0.0245(4) 0.0006(4) 0.0060(4) 0.0001(4)
F1 0.0461(4) 0.0684(6) 0.0378(4) 0.0021(4) 0.0032(3) -0.0290(4)
N1 0.0420(5) 0.0446(6) 0.0263(5) 0.0089(4) 0.0086(4) -0.0007(4)
N2 0.0274(4) 0.0395(5) 0.0226(4) 0.0038(4) 0.0030(3) -0.0049(4)
N3 0.0315(5) 0.0484(6) 0.0229(4) 0.0027(4) 0.0036(4) -0.0079(4)
O1 0.0434(5) 0.0665(7) 0.0284(4) 0.0065(4) -0.0049(4) -0.0116(5)
C5 0.0323(5) 0.0339(6) 0.0268(5) -0.0024(4) 0.0109(4) -0.0030(4)
C6 0.0317(5) 0.0323(5) 0.0253(5) -0.0011(4) 0.0110(4) -0.0021(4)
C7 0.0380(6) 0.0464(7) 0.0254(5) 0.0012(5) 0.0086(4) -0.0046(5)
C8 0.0485(7) 0.0528(8) 0.0304(6) 0.0092(5) 0.0152(5) -0.0057(6)
C9 0.0411(6) 0.0430(7) 0.0406(6) 0.0053(5) 0.0201(5) -0.0065(5)
C10 0.0314(5) 0.0389(6) 0.0335(5) -0.0014(5) 0.0122(4) -0.0038(4)
C11 0.0324(5) 0.0361(6) 0.0257(5) 0.0004(4) 0.0111(4) -0.0023(4)
O2 0.0405(4) 0.0434(5) 0.0251(4) -0.0035(3) 0.0127(3) -0.0119(3)
O3 0.0403(5) 0.0552(6) 0.0285(4) -0.0013(4) 0.0066(3) -0.0171(4)
O4 0.0545(6) 0.0875(8) 0.0256(4) 0.0066(5) 0.0030(4) -0.0258(6)
O5 0.0390(5) 0.0711(7) 0.0402(5) 0.0007(5) 0.0103(4) -0.0220(5)

loop_
_atom_type_symbol
_atom_type_description
_atom_type_scat_dispersion_real
_atom_type_scat_dispersion_imag
_atom_type_scat_source
C C 0.0033 0.0016 'International Tables Vol C Tables 4.2.6.8 and 6.1.1.4'
H H 0.0000 0.0000 'International Tables Vol C Tables 4.2.6.8 and 6.1.1.4'
N N 0.0061 0.0033 'International Tables Vol C Tables 4.2.6.8 and 6.1.1.4'
O O 0.0106 0.0060 'International Tables Vol C Tables 4.2.6.8 and 6.1.1.4'
F F 0.0171 0.0103 'International Tables Vol C Tables 4.2.6.8 and 6.1.1.4'

loop_
_geom_angle_atom_site_label_1
_geom_angle_atom_site_label_2
_geom_angle_atom_site_label_3
_geom_angle
_geom_angle_site_symmetry_1
_geom_angle_site_symmetry_3
_geom_angle_publ_flag
O1 C1 N1 123.51(10) . . ?
O1 C1 N2 120.64(11) . . ?
N1 C1 N2 115.84(10) . . ?
C3 C2 N1 119.66(11) . . ?
C3 C2 H2 120.2 . . ?
N1 C2 H2 120.2 . . ?
C2 C3 F1 122.99(11) . . ?
C2 C3 C4 121.03(10) . . ?
F1 C3 C4 115.98(10) . . ?
N3 C4 N2 120.77(10) . . ?
N3 C4 C3 122.99(10) . . ?
N2 C4 C3 116.25(9) . . ?
C2 N1 C1 122.84(10) . . ?
C2 N1 H1N 122.1(12) . . ?
C1 N1 H1N 114.8(12) . . ?
C4 N2 C1 124.30(10) . . ?
C4 N2 H2N 120.8(10) . . ?
C1 N2 H2N 114.9(10) . . ?
C4 N3 H3N 118.6(10) . . ?
C4 N3 H4N 120.8(11) . . ?
H3N N3 H4N 120.6(15) . . ?
O2 C5 O3 122.49(10) . . ?
O2 C5 C6 119.75(10) . . ?
O3 C5 C6 117.76(9) . . ?
C11 C6 C7 118.82(10) . . ?
C11 C6 C5 120.59(9) . . ?
C7 C6 C5 120.59(10) . . ?
O4 C7 C8 118.55(11) . . ?
O4 C7 C6 121.55(11) . . ?
C8 C7 C6 119.90(11) . . ?
C9 C8 C7 120.52(11) . . ?
C9 C8 H8 119.7 . . ?
C7 C8 H8 119.7 . . ?
C8 C9 C10 120.22(11) . . ?
C8 C9 H9 119.9 . . ?
C10 C9 H9 119.9 . . ?
O5 C10 C11 122.55(11) . . ?
O5 C10 C9 117.99(11) . . ?
C11 C10 C9 119.45(11) . . ?
C10 C11 C6 121.09(10) . . ?
C10 C11 H11 119.5 . . ?
C6 C11 H11 119.5 . . ?
C7 O4 H4O 103.2(14) . . ?
C10 O5 H5O 110.2(14) . . ?

loop_
_geom_bond_atom_site_label_1
_geom_bond_atom_site_label_2
_geom_bond_distance
_geom_bond_site_symmetry_2
_geom_bond_publ_flag
C1 O1 1.2229(14) . ?
C1 N1 1.3645(16) . ?
C1 N2 1.3825(14) . ?
C2 C3 1.3349(16) . ?
C2 N1 1.3631(16) . ?
C2 H2 0.9300 . ?
C3 F1 1.3411(13) . ?
C3 C4 1.4219(16) . ?
C4 N3 1.3014(14) . ?
C4 N2 1.3528(13) . ?
N1 H1N 0.921(19) . ?
N2 H2N 0.966(18) . ?
N3 H3N 0.918(17) . ?
N3 H4N 0.887(18) . ?
C5 O2 1.2614(13) . ?
C5 O3 1.2740(13) . ?
C5 C6 1.4913(15) . ?
C6 C11 1.3954(15) . ?
C6 C7 1.4000(15) . ?
C7 O4 1.3703(14) . ?
C7 C8 1.3918(18) . ?
C8 C9 1.3777(18) . ?
C8 H8 0.9300 . ?
C9 C10 1.3925(17) . ?
C9 H9 0.9300 . ?
C10 O5 1.3663(14) . ?
C10 C11 1.3841(15) . ?
C11 H11 0.9300 . ?
O4 H4O 0.98(3) . ?
O5 H5O 0.86(2) . ?

loop_
_geom_hbond_atom_site_label_D
_geom_hbond_atom_site_label_H
_geom_hbond_atom_site_label_A
_geom_hbond_distance_DH
_geom_hbond_distance_HA
_geom_hbond_distance_DA
_geom_hbond_angle_DHA
_geom_hbond_site_symmetry_A
_geom_hbond_publ_flag
N1 H1N O2 0.921(19) 1.843(19) 2.7543(13) 169.5(17) 2_546 yes
N3 H4N O1 0.887(18) 1.956(19) 2.8364(13) 171.6(16) 4_565 yes
O5 H5O O4 0.86(2) 1.89(2) 2.7443(15) 171(2) 4_676 yes
N2 H2N O2 0.966(18) 1.732(18) 2.6969(13) 176.1(16) . yes
N3 H3N O3 0.918(17) 1.840(17) 2.7576(14) 178.1(14) . yes
O4 H4O O3 0.98(3) 1.60(3) 2.5154(14) 154(2) . yes

loop_
_geom_torsion_atom_site_label_1
_geom_torsion_atom_site_label_2
_geom_torsion_atom_site_label_3
_geom_torsion_atom_site_label_4
_geom_torsion
_geom_torsion_site_symmetry_1
_geom_torsion_site_symmetry_2
_geom_torsion_site_symmetry_3
_geom_torsion_site_symmetry_4
_geom_torsion_publ_flag
N1 C2 C3 F1 -179.49(11) . . . . ?
N1 C2 C3 C4 0.3(2) . . . . ?
C2 C3 C4 N3 -179.65(12) . . . . ?
F1 C3 C4 N3 0.19(18) . . . . ?
C2 C3 C4 N2 0.43(18) . . . . ?
F1 C3 C4 N2 -179.72(10) . . . . ?
C3 C2 N1 C1 -2.4(2) . . . . ?
O1 C1 N1 C2 -176.93(13) . . . . ?
N2 C1 N1 C2 3.44(18) . . . . ?
N3 C4 N2 C1 -179.13(11) . . . . ?
C3 C4 N2 C1 0.78(17) . . . . ?
O1 C1 N2 C4 177.71(11) . . . . ?
N1 C1 N2 C4 -2.64(18) . . . . ?
O2 C5 C6 C11 4.52(17) . . . . ?
O3 C5 C6 C11 -175.86(11) . . . . ?
O2 C5 C6 C7 -175.69(11) . . . . ?
O3 C5 C6 C7 3.93(17) . . . . ?
C11 C6 C7 O4 -179.92(12) . . . . ?
C5 C6 C7 O4 0.28(19) . . . . ?
C11 C6 C7 C8 -0.40(19) . . . . ?
C5 C6 C7 C8 179.80(12) . . . . ?
O4 C7 C8 C9 179.58(13) . . . . ?
C6 C7 C8 C9 0.1(2) . . . . ?
C7 C8 C9 C10 0.4(2) . . . . ?
C8 C9 C10 O5 178.34(12) . . . . ?
C8 C9 C10 C11 -0.6(2) . . . . ?
O5 C10 C11 C6 -178.65(11) . . . . ?
C9 C10 C11 C6 0.20(18) . . . . ?
C7 C6 C11 C10 0.28(18) . . . . ?
C5 C6 C11 C10 -179.92(10) . . . . ?
